data_7109585
loop_
_publ_author_name
'Juliette Fremaux'
'Christel Dolain'
'Brice Kauffmann'
'Jonathan Clayden'
'Gilles Guichard'

_publ_section_title
;
 Influence of achiral units with gem-dimethyl substituents on the helical
 character of aliphatic oligourea foldamers
;
_journal_name_full Chem.Commun.
_journal_page_first 7415
_journal_paper_doi 10.1039/c3cc40961a
_journal_volume 49
_journal_year 2013
_chemical_absolute_configuration rm
_chemical_formula_sum 'C50 H101 N17 O12'
_chemical_formula_weight 1132.48
_chemical_name_systematic
;
?
;
_space_group_IT_number 4
_symmetry_cell_setting monoclinic
_symmetry_space_group_name_Hall 'P 2yb'
_symmetry_space_group_name_H-M 'P 1 21 1'
_atom_sites_solution_hydrogens geom
_atom_sites_solution_primary direct
_atom_sites_solution_secondary difmap
_audit_creation_method SHELXL-97
_cell_angle_alpha 90.00
_cell_angle_beta 106.39(3)
_cell_angle_gamma 90.00
_cell_formula_units_Z 2
_cell_length_a 10.658(2)
_cell_length_b 18.807(4)
_cell_length_c 17.672(4)
_cell_measurement_reflns_used 14638
_cell_measurement_temperature 293(2)
_cell_measurement_theta_max 52.63
_cell_measurement_theta_min 2.61
_cell_volume 3398.3(13)
_computing_cell_refinement 'SAINT V7.68A integration software'
_computing_data_collection 'Bruker APEX2 software'
_computing_molecular_graphics 'WinGX publication routines (Farrugia, 1999)'
_computing_publication_material 'WinGX publication routines (Farrugia, 1999)'
_computing_structure_refinement 'SHELXL-97 (Sheldrick, 2008)'
_computing_structure_solution 'SHELXD (Sheldrick, 2008)'
_diffrn_ambient_temperature 293(2)
_diffrn_detector 'PLATINUM-135 CCD'
_diffrn_measured_fraction_theta_full 0.923
_diffrn_measured_fraction_theta_max 0.923
_diffrn_measurement_device_type '\k-geometry diffractometer'
_diffrn_measurement_method 'omega scans'
_diffrn_radiation_monochromator none
_diffrn_radiation_source 'microstar rotatinf anode'
_diffrn_radiation_type CuK\a
_diffrn_radiation_wavelength 1.54178
_diffrn_reflns_av_R_equivalents 0.0372
_diffrn_reflns_av_sigmaI/netI 0.0527
_diffrn_reflns_limit_h_max 10
_diffrn_reflns_limit_h_min -9
_diffrn_reflns_limit_k_max 16
_diffrn_reflns_limit_k_min -18
_diffrn_reflns_limit_l_max 18
_diffrn_reflns_limit_l_min -17
_diffrn_reflns_number 13718
_diffrn_reflns_theta_full 52.63
_diffrn_reflns_theta_max 52.63
_diffrn_reflns_theta_min 2.61
_exptl_absorpt_coefficient_mu 0.656
_exptl_absorpt_correction_T_max 0.7516
_exptl_absorpt_correction_T_min 0.6505
_exptl_absorpt_correction_type multi-scan
_exptl_absorpt_process_details
;
SADABS-2008/1 - Bruker AXS area detector scaling and absorption correction
;
_exptl_crystal_colour colourless
_exptl_crystal_density_diffrn 1.107
_exptl_crystal_density_method 'not measured'
_exptl_crystal_description needle
_exptl_crystal_F_000 1232
_exptl_crystal_size_max 0.1
_exptl_crystal_size_mid 0.02
_exptl_crystal_size_min 0.01
_refine_diff_density_max 0.413
_refine_diff_density_min -0.207
_refine_diff_density_rms 0.048
_refine_ls_abs_structure_details 'Flack H D (1983), Acta Cryst. A39, 876-881'
_refine_ls_abs_structure_Flack -0.3(5)
_refine_ls_extinction_coef 0.00035(18)
_refine_ls_extinction_expression Fc^*^=kFc[1+0.001xFc^2^\l^3^/sin(2\q)]^-1/4^
_refine_ls_extinction_method SHELXL
_refine_ls_goodness_of_fit_ref 1.072
_refine_ls_hydrogen_treatment mixed
_refine_ls_matrix_type full
_refine_ls_number_parameters 708
_refine_ls_number_reflns 5521
_refine_ls_number_restraints 4
_refine_ls_restrained_S_all 1.077
_refine_ls_R_factor_all 0.1028
_refine_ls_R_factor_gt 0.0676
_refine_ls_shift/su_max 0.000
_refine_ls_shift/su_mean 0.000
_refine_ls_structure_factor_coef Fsqd
_refine_ls_weighting_details 'calc w=1/[\s^2^(Fo^2^)+(0.1391P)^2^+0.0000P] where P=(Fo^2^+2Fc^2^)/3'
_refine_ls_weighting_scheme calc
_refine_ls_wR_factor_gt 0.1834
_refine_ls_wR_factor_ref 0.2180
_reflns_number_gt 3648
_reflns_number_total 5521
_reflns_threshold_expression >2sigma(I)
_cod_data_source_file c3cc40961a.txt
_cod_data_source_block jf374_compound5
_cod_original_cell_volume 3398.2(12)
_cod_original_sg_symbol_H-M P2(1)
_cod_original_formula_sum 'C25 H50.50 N8.50 O6'
_cod_database_code 7109585

loop_
_symmetry_equiv_pos_as_xyz
'x, y, z'
'-x, y+1/2, -z'

loop_
_atom_site_label
_atom_site_type_symbol
_atom_site_fract_x
_atom_site_fract_y
_atom_site_fract_z
_atom_site_U_iso_or_equiv
_atom_site_adp_type
_atom_site_occupancy
_atom_site_symmetry_multiplicity
_atom_site_calc_flag
_atom_site_refinement_flags
O7 O 0.7492(6) 0.6174(3) 0.9777(3) 0.0764(18) Uani 1 1 d .
O5 O 0.8955(6) 0.7205(4) 0.7858(4) 0.084(2) Uani 1 1 d .
N14 N 0.9173(8) 0.6375(4) 0.9263(3) 0.064(2) Uani 1 1 d .
H14 H 0.9395 0.6359 0.8832 0.077 Uiso 1 1 calc R
O2 O 0.4930(6) 0.6403(4) 0.4016(3) 0.083(2) Uani 1 1 d .
N13 N 0.7075(8) 0.6537(4) 0.8513(5) 0.066(2) Uani 1 1 d .
H13 H 0.7411 0.6620 0.8133 0.080 Uiso 1 1 calc R
N2 N 0.1980(8) 0.7672(5) 0.2388(4) 0.074(2) Uani 1 1 d .
H2 H 0.1279 0.7551 0.2033 0.088 Uiso 1 1 calc R
N15 N 0.9430(7) 0.7654(4) 1.0155(4) 0.068(2) Uani 1 1 d .
H15 H 0.9128 0.7922 0.9751 0.082 Uiso 1 1 calc R
O6 O 0.7297(6) 0.8398(3) 0.8958(3) 0.0780(19) Uani 1 1 d .
O8 O 0.9372(6) 0.7369(4) 1.1411(3) 0.0821(19) Uani 1 1 d .
C010 C 0.2269(8) 0.7303(5) 0.3157(5) 0.065(3) Uani 1 1 d .
H010 H 0.3102 0.7489 0.3488 0.078 Uiso 1 1 calc R
C011 C 0.7901(10) 0.6350(5) 0.9209(6) 0.059(2) Uani 1 1 d .
N16 N 0.7682(8) 0.7975(4) 1.0570(4) 0.069(2) Uani 1 1 d .
H16 H 0.7405 0.8168 1.0112 0.082 Uiso 1 1 calc R
N7 N 0.5159(7) 0.7655(5) 0.5052(5) 0.080(2) Uani 1 1 d .
H7 H 0.4741 0.7373 0.4683 0.096 Uiso 1 1 calc R
N12 N 0.7139(8) 0.8688(4) 0.7654(4) 0.072(2) Uani 1 1 d .
H12 H 0.6625 0.8669 0.7182 0.087 Uiso 1 1 calc R
O4 O 0.6258(6) 0.7720(4) 0.6360(4) 0.096(2) Uani 1 1 d .
N17 N 0.5869(9) 0.6868(6) 1.0662(5) 0.094(3) Uani 1 1 d .
H17 H 0.6399 0.6791 1.0383 0.113 Uiso 1 1 calc R
C017 C 0.8829(9) 0.7652(5) 1.0755(5) 0.060(2) Uani 1 1 d .
N11 N 0.5838(7) 0.7835(4) 0.7942(4) 0.071(2) Uani 1 1 d .
H11 H 0.5527 0.7807 0.7438 0.085 Uiso 1 1 calc R
N8 N 0.6402(8) 0.6741(5) 0.5670(4) 0.083(2) Uani 1 1 d .
H8 H 0.6140 0.6534 0.5219 0.100 Uiso 1 1 calc R
N10 N 0.9563(8) 0.8199(5) 0.7322(5) 0.087(3) Uani 1 1 d .
H10 H 0.9824 0.8364 0.6938 0.105 Uiso 1 1 calc R
O9 O 0.4584(7) 0.6360(4) 1.1317(4) 0.101(2) Uani 1 1 d .
N9 N 0.9180(8) 0.7146(5) 0.6623(5) 0.081(2) Uani 1 1 d .
H9 H 0.9463 0.7384 0.6289 0.098 Uiso 1 1 calc R
N5 N 0.6745(8) 0.7564(5) 0.3203(5) 0.084(2) Uani 1 1 d .
H5 H 0.6102 0.7691 0.2810 0.101 Uiso 1 1 calc R
N3 N 0.3602(9) 0.6342(5) 0.2793(4) 0.078(2) Uani 1 1 d .
H3 H 0.3523 0.6250 0.2306 0.094 Uiso 1 1 calc R
C025 C 0.5974(10) 0.7387(7) 0.5726(7) 0.077(3) Uani 1 1 d .
N6 N 0.6095(9) 0.8416(5) 0.3918(4) 0.085(2) Uani 1 1 d .
H6 H 0.5502 0.8513 0.3488 0.103 Uiso 1 1 calc R
C027 C 0.4767(12) 0.6317(5) 0.3292(6) 0.069(3) Uani 1 1 d .
C028 C 0.8738(12) 0.6411(6) 0.6395(5) 0.084(3) Uani 1 1 d .
O3 O 0.7999(7) 0.7832(4) 0.4428(4) 0.100(2) Uani 1 1 d .
C030 C 0.6495(10) 0.8791(6) 1.1229(6) 0.083(3) Uani 1 1 d .
H03A H 0.5980 0.8973 1.0723 0.100 Uiso 1 1 calc R
H03B H 0.5936 0.8791 1.1577 0.100 Uiso 1 1 calc R
C031 C 0.6849(10) 0.8020(5) 1.1111(5) 0.070(3) Uani 1 1 d .
H031 H 0.7354 0.7834 1.1625 0.083 Uiso 1 1 calc R
C032 C 1.0543(9) 0.7217(6) 1.0198(5) 0.075(3) Uani 1 1 d .
H03C H 1.1135 0.7249 1.0726 0.090 Uiso 1 1 calc R
H03D H 1.0997 0.7403 0.9835 0.090 Uiso 1 1 calc R
C033 C 1.0213(9) 0.6426(6) 0.9999(5) 0.071(3) Uani 1 1 d .
H033 H 0.9895 0.6220 1.0420 0.085 Uiso 1 1 calc R
O1 O 0.3789(9) 0.8334(4) 0.2591(5) 0.109(3) Uani 1 1 d .
C035 C 0.5707(10) 0.6610(5) 0.8348(5) 0.074(3) Uani 1 1 d .
H03E H 0.5403 0.6312 0.8708 0.089 Uiso 1 1 calc R
H03F H 0.5297 0.6442 0.7816 0.089 Uiso 1 1 calc R
O036 O 0.9856(8) 0.8399(5) 0.5658(4) 0.124(3) Uani 1 1 d .
N4 N 0.5761(9) 0.6134(4) 0.2994(4) 0.082(3) Uani 1 1 d .
H4 H 0.5581 0.5930 0.2540 0.098 Uiso 1 1 calc R
C038 C 0.6996(12) 0.7937(7) 0.3887(6) 0.081(3) Uani 1 1 d .
C039 C 0.1238(10) 0.7490(7) 0.3548(6) 0.088(3) Uani 1 1 d .
H039 H 0.0394 0.7339 0.3196 0.105 Uiso 1 1 calc R
C040 C 0.5279(9) 0.7376(5) 0.8420(5) 0.067(3) Uani 1 1 d .
H040 H 0.5662 0.7519 0.8971 0.080 Uiso 1 1 calc R
C041 C 0.6806(9) 0.8300(5) 0.8231(6) 0.070(3) Uani 1 1 d .
C042 C 0.5331(10) 0.6312(8) 1.0902(5) 0.079(3) Uani 1 1 d .
C043 C 0.5630(10) 0.7587(7) 1.0835(6) 0.088(3) Uani 1 1 d .
H04A H 0.5175 0.7592 1.1240 0.105 Uiso 1 1 calc R
H04B H 0.5062 0.7806 1.0366 0.105 Uiso 1 1 calc R
C044 C 0.7300(11) 0.6342(6) 0.6321(5) 0.082(3) Uani 1 1 d .
H04C H 0.7069 0.5842 0.6256 0.099 Uiso 1 1 calc R
H04D H 0.7154 0.6497 0.6813 0.099 Uiso 1 1 calc R
C045 C 0.2221(11) 0.9160(6) 0.1289(6) 0.082(3) Uani 1 1 d D
C046 C 0.7095(12) 0.6269(7) 0.3404(7) 0.097(3) Uani 1 1 d .
H046 H 0.7169 0.6316 0.3968 0.116 Uiso 1 1 calc R
C047 C 0.9188(9) 0.7488(7) 0.7302(7) 0.076(3) Uani 1 1 d .
N18 N 0.5603(9) 0.5683(6) 1.0636(5) 0.101(3) Uani 1 1 d .
H18 H 0.6045 0.5675 1.0297 0.122 Uiso 1 1 calc R
C049 C 0.6043(11) 0.8794(6) 0.4647(6) 0.085(3) Uani 1 1 d .
H049 H 0.6896 0.8754 0.5041 0.102 Uiso 1 1 calc R
C050 C 0.2466(12) 0.6514(6) 0.3013(6) 0.090(3) Uani 1 1 d .
H05A H 0.2486 0.6254 0.3491 0.108 Uiso 1 1 calc R
H05B H 0.1712 0.6347 0.2602 0.108 Uiso 1 1 calc R
C051 C 0.8331(11) 0.9136(6) 0.7797(5) 0.077(3) Uani 1 1 d .
O10 O 0.2054(11) 0.8458(4) 0.1537(5) 0.161(4) Uani 1 1 d .
C053 C 1.1430(10) 0.6016(6) 0.9960(6) 0.099(3) Uani 1 1 d .
H05C H 1.1208 0.5526 0.9845 0.148 Uiso 1 1 calc R
H05D H 1.2087 0.6051 1.0458 0.148 Uiso 1 1 calc R
H05E H 1.1760 0.6214 0.9553 0.148 Uiso 1 1 calc R
C054 C 0.9037(11) 0.6244(7) 0.5606(5) 0.110(4) Uani 1 1 d .
H05F H 0.9955 0.6307 0.5668 0.165 Uiso 1 1 calc R
H05G H 0.8547 0.6560 0.5204 0.165 Uiso 1 1 calc R
H05H H 0.8795 0.5761 0.5456 0.165 Uiso 1 1 calc R
C055 C 0.2718(14) 0.8174(6) 0.2200(6) 0.089(3) Uani 1 1 d .
C056 C 0.9528(11) 0.8676(6) 0.7971(6) 0.088(3) Uani 1 1 d .
H05I H 1.0296 0.8979 0.8090 0.106 Uiso 1 1 calc R
H05J H 0.9569 0.8393 0.8437 0.106 Uiso 1 1 calc R
C057 C 0.8456(12) 0.9667(6) 0.8458(6) 0.100(4) Uani 1 1 d .
H05K H 0.7676 0.9951 0.8352 0.150 Uiso 1 1 calc R
H05L H 0.9196 0.9970 0.8493 0.150 Uiso 1 1 calc R
H05M H 0.8575 0.9418 0.8947 0.150 Uiso 1 1 calc R
C058 C 0.8132(13) 0.9536(6) 0.7005(6) 0.112(4) Uani 1 1 d .
H05N H 0.8044 0.9198 0.6586 0.168 Uiso 1 1 calc R
H05O H 0.8874 0.9836 0.7036 0.168 Uiso 1 1 calc R
H05P H 0.7356 0.9822 0.6903 0.168 Uiso 1 1 calc R
C059 C 0.7582(11) 0.9299(6) 1.1554(6) 0.093(3) Uani 1 1 d .
H059 H 0.8162 0.9311 1.1211 0.112 Uiso 1 1 calc R
C060 C 0.5739(11) 0.9570(6) 0.4466(7) 0.098(3) Uani 1 1 d .
H06A H 0.5630 0.9796 0.4938 0.117 Uiso 1 1 calc R
H06B H 0.4908 0.9602 0.4063 0.117 Uiso 1 1 calc R
C061 C 0.7531(12) 0.6960(8) 0.3120(7) 0.108(4) Uani 1 1 d .
H06C H 0.8433 0.7050 0.3415 0.129 Uiso 1 1 calc R
H06D H 0.7501 0.6910 0.2569 0.129 Uiso 1 1 calc R
C062 C 0.4998(10) 0.8414(7) 0.4959(7) 0.090(3) Uani 1 1 d .
H06E H 0.5016 0.8619 0.5466 0.108 Uiso 1 1 calc R
H06F H 0.4143 0.8510 0.4599 0.108 Uiso 1 1 calc R
C063 C 0.5191(16) 0.5017(8) 1.0889(8) 0.141(5) Uani 1 1 d .
H06G H 0.5495 0.4633 1.0630 0.212 Uiso 1 1 calc R
H06H H 0.4253 0.5004 1.0756 0.212 Uiso 1 1 calc R
H06I H 0.5549 0.4970 1.1449 0.212 Uiso 1 1 calc R
C064 C 0.3787(14) 0.7432(9) 0.8253(9) 0.156(7) Uani 1 1 d .
H064 H 0.3494 0.7110 0.8604 0.187 Uiso 1 1 calc R
C065 C 0.8369(14) 0.9076(8) 1.2395(8) 0.138(5) Uani 1 1 d .
H06J H 0.9087 0.9398 1.2588 0.207 Uiso 1 1 calc R
H06K H 0.8699 0.8602 1.2382 0.207 Uiso 1 1 calc R
H06L H 0.7811 0.9088 1.2737 0.207 Uiso 1 1 calc R
C066 C 0.7009(14) 1.0056(7) 1.1597(9) 0.136(5) Uani 1 1 d .
H06M H 0.7712 1.0386 1.1794 0.204 Uiso 1 1 calc R
H06N H 0.6459 1.0047 1.1943 0.204 Uiso 1 1 calc R
H06O H 0.6504 1.0199 1.1079 0.204 Uiso 1 1 calc R
C067 C 0.1131(13) 0.8268(9) 0.3723(8) 0.136(5) Uani 1 1 d .
H06P H 0.0414 0.8338 0.3944 0.204 Uiso 1 1 calc R
H06Q H 0.0982 0.8537 0.3244 0.204 Uiso 1 1 calc R
H06R H 0.1928 0.8424 0.4093 0.204 Uiso 1 1 calc R
C068 C 0.6743(13) 0.9994(7) 0.4191(8) 0.107(4) Uani 1 1 d .
H068 H 0.6886 0.9742 0.3737 0.129 Uiso 1 1 calc R
C069 C 0.1428(13) 0.7108(8) 0.4329(7) 0.135(5) Uani 1 1 d .
H06S H 0.1484 0.6605 0.4251 0.202 Uiso 1 1 calc R
H06T H 0.0699 0.7207 0.4531 0.202 Uiso 1 1 calc R
H06U H 0.2220 0.7271 0.4698 0.202 Uiso 1 1 calc R
C070 C 0.9497(14) 0.5876(7) 0.7018(7) 0.125(4) Uani 1 1 d .
H07A H 0.9337 0.5974 0.7515 0.187 Uiso 1 1 calc R
H07B H 1.0416 0.5917 0.7072 0.187 Uiso 1 1 calc R
H07C H 0.9211 0.5402 0.6853 0.187 Uiso 1 1 calc R
C071 C 0.7958(14) 0.5655(9) 0.3298(8) 0.143(5) Uani 1 1 d .
H07D H 0.7675 0.5225 0.3492 0.215 Uiso 1 1 calc R
H07E H 0.8849 0.5752 0.3587 0.215 Uiso 1 1 calc R
H07F H 0.7896 0.5602 0.2749 0.215 Uiso 1 1 calc R
C072 C 0.8023(16) 1.0017(10) 0.4812(11) 0.190(8) Uani 1 1 d .
H07G H 0.8651 1.0265 0.4613 0.285 Uiso 1 1 calc R
H07H H 0.8324 0.9542 0.4954 0.285 Uiso 1 1 calc R
H07I H 0.7919 1.0261 0.5268 0.285 Uiso 1 1 calc R
C50 C 0.0953(16) 0.9344(10) 0.0749(19) 0.34(2) Uani 1 1 d D
H50A H 0.0343 0.9440 0.1045 0.509 Uiso 1 1 calc R
H50B H 0.0638 0.8954 0.0396 0.509 Uiso 1 1 calc R
H50C H 0.1043 0.9758 0.0451 0.509 Uiso 1 1 calc R
C52 C 0.304(3) 0.9112(18) 0.0760(18) 0.37(2) Uani 1 1 d D
H52A H 0.3920 0.8999 0.1058 0.561 Uiso 1 1 calc R
H52B H 0.3032 0.9558 0.0496 0.561 Uiso 1 1 calc R
H52C H 0.2713 0.8745 0.0377 0.561 Uiso 1 1 calc R
C51 C 0.279(4) 0.9665(9) 0.1902(11) 0.38(3) Uani 1 1 d D
H51A H 0.2204 0.9751 0.2213 0.573 Uiso 1 1 calc R
H51B H 0.2960 1.0104 0.1668 0.573 Uiso 1 1 calc R
H51C H 0.3603 0.9479 0.2232 0.573 Uiso 1 1 calc R
C53 C 0.6291(17) 1.0709(8) 0.3926(10) 0.174(7) Uani 1 1 d .
H53A H 0.5480 1.0679 0.3516 0.261 Uiso 1 1 calc R
H53B H 0.6933 1.0942 0.3726 0.261 Uiso 1 1 calc R
H53C H 0.6163 1.0976 0.4361 0.261 Uiso 1 1 calc R
C54 C 0.3490(16) 0.8205(9) 0.8435(12) 0.202(8) Uani 1 1 d .
H54A H 0.3624 0.8259 0.8992 0.303 Uiso 1 1 calc R
H54B H 0.2598 0.8316 0.8161 0.303 Uiso 1 1 calc R
H54C H 0.4062 0.8522 0.8264 0.303 Uiso 1 1 calc R
C55 C 0.3168(16) 0.7248(13) 0.7463(12) 0.223(9) Uani 1 1 d .
H55A H 0.3273 0.6748 0.7390 0.335 Uiso 1 1 calc R
H55B H 0.3556 0.7511 0.7120 0.335 Uiso 1 1 calc R
H55C H 0.2253 0.7360 0.7339 0.335 Uiso 1 1 calc R
O60 O 0.8861(17) 0.5918(10) 0.1612(9) 0.262(7) Uiso 1 1 d .

loop_
_atom_site_aniso_label
_atom_site_aniso_U_11
_atom_site_aniso_U_22
_atom_site_aniso_U_33
_atom_site_aniso_U_23
_atom_site_aniso_U_13
_atom_site_aniso_U_12
O7 0.079(5) 0.074(5) 0.080(4) -0.007(3) 0.029(4) -0.008(4)
O5 0.091(5) 0.092(5) 0.068(4) 0.027(4) 0.023(4) -0.005(4)
N14 0.070(6) 0.073(5) 0.045(4) 0.000(4) 0.011(4) 0.001(4)
O2 0.087(5) 0.102(5) 0.055(4) -0.006(4) 0.012(3) 0.002(4)
N13 0.049(6) 0.068(6) 0.080(5) -0.001(4) 0.015(4) 0.007(4)
N2 0.073(6) 0.081(6) 0.048(4) 0.002(4) -0.016(4) 0.006(5)
N15 0.069(5) 0.071(5) 0.063(4) -0.001(4) 0.016(4) 0.005(5)
O6 0.091(5) 0.080(5) 0.054(4) -0.007(3) 0.006(4) -0.016(4)
O8 0.070(4) 0.103(5) 0.059(4) 0.004(4) -0.005(3) 0.011(4)
C010 0.052(6) 0.085(8) 0.055(5) 0.003(5) 0.011(4) -0.002(5)
C011 0.054(7) 0.049(6) 0.080(7) -0.013(5) 0.028(6) -0.008(5)
N16 0.065(5) 0.085(6) 0.049(4) 0.007(4) 0.005(4) 0.013(5)
N7 0.058(5) 0.095(8) 0.074(5) 0.003(5) -0.003(4) 0.011(5)
N12 0.083(6) 0.066(6) 0.059(4) 0.017(4) 0.004(4) 0.005(5)
O4 0.109(6) 0.089(5) 0.088(5) -0.031(4) 0.025(4) 0.000(5)
N17 0.113(8) 0.088(8) 0.106(6) -0.020(6) 0.070(6) -0.004(6)
C017 0.045(6) 0.065(7) 0.064(6) -0.005(5) 0.002(5) -0.001(5)
N11 0.062(5) 0.087(6) 0.057(4) -0.008(4) 0.005(4) -0.008(5)
N8 0.095(7) 0.091(8) 0.055(5) -0.015(4) 0.006(4) 0.004(6)
N10 0.091(7) 0.091(8) 0.083(6) 0.007(5) 0.029(5) 0.007(6)
O9 0.099(6) 0.134(7) 0.081(4) -0.004(5) 0.041(4) -0.002(5)
N9 0.077(6) 0.080(7) 0.088(6) 0.011(5) 0.025(4) 0.010(5)
N5 0.088(6) 0.089(7) 0.082(6) -0.005(5) 0.033(5) 0.010(5)
N3 0.069(6) 0.096(7) 0.069(5) -0.007(5) 0.019(5) 0.009(5)
C025 0.072(7) 0.073(9) 0.088(8) -0.026(7) 0.026(6) -0.008(6)
N6 0.075(6) 0.098(7) 0.076(5) -0.003(5) 0.010(5) 0.008(6)
C027 0.072(8) 0.059(7) 0.072(7) -0.010(5) 0.010(7) -0.002(5)
C028 0.097(9) 0.078(9) 0.071(6) 0.014(6) 0.014(6) 0.002(7)
O3 0.071(5) 0.118(6) 0.104(5) -0.010(5) 0.015(4) 0.008(5)
C030 0.079(8) 0.089(9) 0.079(6) -0.006(6) 0.016(6) 0.005(7)
C031 0.077(7) 0.077(8) 0.052(5) -0.003(5) 0.012(5) 0.022(6)
C032 0.067(7) 0.101(9) 0.058(5) -0.017(5) 0.020(5) 0.002(6)
C033 0.056(6) 0.089(9) 0.065(6) 0.002(6) 0.012(5) 0.006(6)
O1 0.097(6) 0.116(7) 0.098(5) 0.018(5) -0.001(5) -0.037(5)
C035 0.061(8) 0.077(8) 0.072(6) -0.008(5) -0.002(5) -0.009(6)
O036 0.121(6) 0.167(8) 0.083(4) 0.018(5) 0.028(4) -0.008(6)
N4 0.085(7) 0.091(7) 0.061(4) -0.023(4) 0.007(5) 0.010(5)
C038 0.054(8) 0.117(10) 0.073(7) -0.005(7) 0.018(6) -0.004(7)
C039 0.078(8) 0.112(10) 0.072(6) -0.002(6) 0.019(6) 0.003(7)
C040 0.054(6) 0.067(7) 0.078(6) -0.014(5) 0.015(5) -0.005(5)
C041 0.055(7) 0.058(7) 0.079(7) -0.007(6) -0.011(6) 0.016(5)
C042 0.069(7) 0.112(11) 0.051(5) -0.025(7) 0.011(5) -0.016(8)
C043 0.076(8) 0.099(10) 0.090(7) -0.023(6) 0.028(6) -0.007(7)
C044 0.105(10) 0.064(7) 0.071(6) -0.003(5) 0.014(6) -0.004(6)
C045 0.094(9) 0.060(8) 0.084(7) 0.003(6) 0.011(6) 0.000(6)
C046 0.074(9) 0.114(11) 0.091(7) 0.009(7) 0.007(7) 0.019(8)
C047 0.057(7) 0.085(10) 0.082(8) -0.004(7) 0.009(5) -0.002(6)
N18 0.138(9) 0.096(8) 0.095(6) -0.006(6) 0.072(6) -0.015(6)
C049 0.086(8) 0.093(9) 0.075(6) -0.016(6) 0.019(6) -0.001(7)
C050 0.105(10) 0.064(8) 0.082(7) 0.012(6) -0.003(6) -0.011(7)
C051 0.082(8) 0.068(7) 0.074(6) 0.015(5) 0.013(5) -0.004(6)
O10 0.241(11) 0.073(7) 0.109(6) 0.049(5) -0.048(7) -0.045(6)
C053 0.077(8) 0.105(9) 0.117(8) 0.004(7) 0.030(7) 0.025(7)
C054 0.111(10) 0.133(11) 0.081(7) -0.011(7) 0.020(6) 0.029(8)
C055 0.102(10) 0.065(8) 0.074(7) 0.017(6) -0.016(7) -0.011(7)
C056 0.090(9) 0.080(8) 0.088(7) -0.004(6) 0.014(6) -0.016(7)
C057 0.134(10) 0.069(8) 0.092(7) -0.018(6) 0.022(7) -0.010(7)
C058 0.167(12) 0.075(8) 0.113(8) 0.027(7) 0.069(8) -0.005(8)
C059 0.082(8) 0.098(10) 0.100(8) -0.029(7) 0.027(7) -0.015(7)
C060 0.095(9) 0.077(9) 0.110(8) 0.008(7) 0.010(7) 0.023(7)
C061 0.088(9) 0.136(13) 0.096(8) -0.014(8) 0.020(7) 0.017(9)
C062 0.071(8) 0.092(10) 0.098(7) 0.000(7) 0.006(6) 0.016(7)
C063 0.188(15) 0.121(12) 0.141(11) -0.017(9) 0.089(11) -0.045(11)
C064 0.113(12) 0.158(15) 0.149(11) -0.080(10) -0.042(9) 0.070(10)
C065 0.127(11) 0.107(11) 0.145(11) -0.009(9) -0.021(9) -0.028(9)
C066 0.130(12) 0.070(10) 0.189(13) -0.021(8) 0.015(10) -0.002(8)
C067 0.112(10) 0.160(15) 0.137(10) -0.020(10) 0.037(9) 0.021(11)
C068 0.097(10) 0.102(11) 0.130(10) 0.023(8) 0.044(9) -0.001(8)
C069 0.129(11) 0.171(14) 0.118(9) 0.037(9) 0.057(8) 0.030(10)
C070 0.153(12) 0.092(10) 0.112(9) 0.012(7) 0.011(8) 0.035(9)
C071 0.118(11) 0.166(14) 0.135(10) -0.029(10) 0.017(9) 0.037(11)
C072 0.112(13) 0.186(18) 0.251(19) 0.098(15) 0.018(13) -0.031(12)
C50 0.091(13) 0.102(15) 0.73(6) 0.09(2) -0.03(2) 0.002(11)
C52 0.30(3) 0.41(4) 0.54(5) 0.22(4) 0.33(4) 0.11(3)
C51 0.81(8) 0.065(13) 0.160(17) -0.001(12) -0.05(3) -0.03(2)
C53 0.189(16) 0.108(13) 0.215(16) 0.072(12) 0.040(13) 0.017(11)
C54 0.130(13) 0.147(16) 0.32(2) -0.089(16) 0.043(14) 0.017(12)
C55 0.105(12) 0.31(3) 0.23(2) -0.040(19) 0.008(14) 0.024(16)

loop_
_atom_type_symbol
_atom_type_description
_atom_type_scat_dispersion_real
_atom_type_scat_dispersion_imag
_atom_type_scat_source
C C 0.0181 0.0091 'International Tables Vol C Tables 4.2.6.8 and 6.1.1.4'
H H 0.0000 0.0000 'International Tables Vol C Tables 4.2.6.8 and 6.1.1.4'
N N 0.0311 0.0180 'International Tables Vol C Tables 4.2.6.8 and 6.1.1.4'
O O 0.0492 0.0322 'International Tables Vol C Tables 4.2.6.8 and 6.1.1.4'

loop_
_geom_angle_atom_site_label_1
_geom_angle_atom_site_label_2
_geom_angle_atom_site_label_3
_geom_angle
C011 N14 C033 124.7(7)
C011 N13 C035 126.0(8)
C055 N2 C010 125.3(8)
C017 N15 C032 121.1(8)
N2 C010 C039 109.0(7)
N2 C010 C050 107.7(7)
C039 C010 C050 117.2(9)
O7 C011 N14 122.1(9)
O7 C011 N13 121.4(9)
N14 C011 N13 116.6(8)
C017 N16 C031 123.3(7)
C025 N7 C062 119.5(9)
C041 N12 C051 124.1(8)
C042 N17 C043 124.3(9)
O8 C017 N16 125.2(8)
O8 C017 N15 120.9(8)
N16 C017 N15 113.9(8)
C041 N11 C040 124.5(7)
C025 N8 C044 125.1(9)
C047 N10 C056 122.5(9)
C047 N9 C028 127.2(9)
C038 N5 C061 121.5(10)
C027 N3 C050 123.4(8)
O4 C025 N8 122.2(11)
O4 C025 N7 122.5(11)
N8 C025 N7 115.3(10)
C038 N6 C049 124.4(9)
O2 C027 N3 121.1(10)
O2 C027 N4 122.2(10)
N3 C027 N4 116.5(9)
N9 C028 C044 110.1(9)
N9 C028 C070 110.7(9)
C044 C028 C070 108.7(9)
N9 C028 C054 107.8(9)
C044 C028 C054 111.6(9)
C070 C028 C054 108.0(10)
C059 C030 C031 117.9(9)
N16 C031 C043 112.5(7)
N16 C031 C030 111.1(8)
C043 C031 C030 109.7(9)
N15 C032 C033 114.2(8)
N14 C033 C053 111.6(8)
N14 C033 C032 109.5(8)
C053 C033 C032 110.7(8)
N13 C035 C040 112.9(8)
C027 N4 C046 122.3(8)
O3 C038 N6 123.7(10)
O3 C038 N5 121.2(11)
N6 C038 N5 115.1(10)
C010 C039 C067 115.6(10)
C010 C039 C069 112.5(9)
C067 C039 C069 105.7(10)
N11 C040 C035 109.3(7)
N11 C040 C064 114.8(10)
C035 C040 C064 111.5(9)
O6 C041 N11 122.7(10)
O6 C041 N12 123.9(10)
N11 C041 N12 113.3(8)
O9 C042 N17 123.2(12)
O9 C042 N18 121.1(12)
N17 C042 N18 115.6(10)
N17 C043 C031 113.3(9)
N8 C044 C028 116.3(8)
O10 C045 C51 116.4(11)
O10 C045 C52 107.0(15)
C51 C045 C52 109(2)
O10 C045 C50 104.4(11)
C51 C045 C50 117.0(18)
C52 C045 C50 102.1(18)
N4 C046 C061 109.8(10)
N4 C046 C071 110.7(11)
C061 C046 C071 111.0(11)
O5 C047 N9 124.1(11)
O5 C047 N10 121.8(10)
N9 C047 N10 114.0(10)
C042 N18 C063 123.1(10)
N6 C049 C060 109.8(9)
N6 C049 C062 107.1(9)
C060 C049 C062 112.8(10)
N3 C050 C010 115.9(9)
N12 C051 C056 110.2(9)
N12 C051 C057 113.0(9)
C056 C051 C057 109.7(9)
N12 C051 C058 103.3(8)
C056 C051 C058 110.9(9)
C057 C051 C058 109.6(9)
C055 O10 C045 125.3(10)
O1 C055 O10 127.4(12)
O1 C055 N2 124.8(10)
O10 C055 N2 107.9(11)
N10 C056 C051 113.6(9)
C030 C059 C065 110.5(10)
C030 C059 C066 109.4(10)
C065 C059 C066 108.4(10)
C049 C060 C068 116.5(10)
N5 C061 C046 113.6(9)
N7 C062 C049 115.0(9)
C55 C064 C040 110.1(13)
C55 C064 C54 111.9(16)
C040 C064 C54 106.7(13)
C53 C068 C072 111.0(14)
C53 C068 C060 112.8(12)
C072 C068 C060 111.1(11)

loop_
_geom_bond_atom_site_label_1
_geom_bond_atom_site_label_2
_geom_bond_distance
O7 C011 1.247(9)
O5 C047 1.203(11)
N14 C011 1.333(10)
N14 C033 1.455(11)
O2 C027 1.252(10)
N13 C011 1.341(11)
N13 C035 1.411(11)
N2 C055 1.330(12)
N2 C010 1.479(10)
N15 C017 1.385(10)
N15 C032 1.426(11)
O6 C041 1.256(10)
O8 C017 1.257(9)
C010 C039 1.495(12)
C010 C050 1.530(13)
N16 C017 1.320(10)
N16 C031 1.479(10)
N7 C025 1.357(12)
N7 C062 1.443(13)
N12 C041 1.380(12)
N12 C051 1.485(12)
O4 C025 1.245(10)
N17 C042 1.319(13)
N17 C043 1.426(13)
N11 C041 1.339(11)
N11 C040 1.448(11)
N8 C025 1.312(12)
N8 C044 1.478(12)
N10 C047 1.393(13)
N10 C056 1.466(12)
O9 C042 1.229(11)
N9 C047 1.358(12)
N9 C028 1.479(13)
N5 C038 1.356(12)
N5 C061 1.444(14)
N3 C027 1.305(11)
N3 C050 1.409(12)
N6 C038 1.329(13)
N6 C049 1.486(12)
C027 N4 1.354(11)
C028 C044 1.506(13)
C028 C070 1.542(14)
C028 C054 1.549(13)
O3 C038 1.233(11)
C030 C059 1.486(13)
C030 C031 1.527(13)
C031 C043 1.494(13)
C032 C033 1.547(14)
C033 C053 1.527(13)
O1 C055 1.194(12)
C035 C040 1.528(13)
N4 C046 1.425(13)
C039 C067 1.506(17)
C039 C069 1.518(14)
C040 C064 1.537(16)
C042 N18 1.335(13)
C045 O10 1.418(12)
C045 C51 1.442(15)
C045 C52 1.450(15)
C045 C50 1.458(15)
C046 C061 1.513(16)
C046 C071 1.520(17)
N18 C063 1.439(15)
C049 C060 1.509(14)
C049 C062 1.550(15)
C051 C056 1.500(14)
C051 C057 1.514(13)
C051 C058 1.549(12)
O10 C055 1.300(12)
C059 C065 1.545(15)
C059 C066 1.558(16)
C060 C068 1.519(15)
C064 C55 1.41(2)
C064 C54 1.540(19)
C068 C53 1.461(17)
C068 C072 1.491(18)

loop_
_geom_torsion_atom_site_label_1
_geom_torsion_atom_site_label_2
_geom_torsion_atom_site_label_3
_geom_torsion_atom_site_label_4
_geom_torsion
C055 N2 C010 C039 114.7(10)
C055 N2 C010 C050 -117.1(11)
C033 N14 C011 O7 -20.2(13)
C033 N14 C011 N13 158.7(8)
C035 N13 C011 O7 4.8(14)
C035 N13 C011 N14 -174.1(8)
C031 N16 C017 O8 -2.5(14)
C031 N16 C017 N15 178.2(8)
C032 N15 C017 O8 12.8(12)
C032 N15 C017 N16 -167.9(8)
C044 N8 C025 O4 -2.9(16)
C044 N8 C025 N7 179.8(8)
C062 N7 C025 O4 24.3(14)
C062 N7 C025 N8 -158.3(9)
C050 N3 C027 O2 4.4(15)
C050 N3 C027 N4 179.1(9)
C047 N9 C028 C044 63.3(12)
C047 N9 C028 C070 -57.0(14)
C047 N9 C028 C054 -174.9(9)
C017 N16 C031 C043 -111.2(10)
C017 N16 C031 C030 125.4(9)
C059 C030 C031 N16 -59.0(11)
C059 C030 C031 C043 176.1(8)
C017 N15 C032 C033 77.9(9)
C011 N14 C033 C053 145.4(9)
C011 N14 C033 C032 -91.6(10)
N15 C032 C033 N14 49.6(10)
N15 C032 C033 C053 173.1(7)
C011 N13 C035 C040 95.8(10)
O2 C027 N4 C046 -22.8(15)
N3 C027 N4 C046 162.5(10)
C049 N6 C038 O3 -11.5(17)
C049 N6 C038 N5 169.0(9)
C061 N5 C038 O3 9.3(16)
C061 N5 C038 N6 -171.2(10)
N2 C010 C039 C067 -60.9(12)
C050 C010 C039 C067 176.4(10)
N2 C010 C039 C069 177.6(10)
C050 C010 C039 C069 54.9(13)
C041 N11 C040 C035 -108.3(9)
C041 N11 C040 C064 125.5(9)
N13 C035 C040 N11 53.1(10)
N13 C035 C040 C064 -178.8(9)
C040 N11 C041 O6 -2.4(14)
C040 N11 C041 N12 -178.3(8)
C051 N12 C041 O6 16.2(14)
C051 N12 C041 N11 -167.9(8)
C043 N17 C042 O9 -1.7(16)
C043 N17 C042 N18 175.5(10)
C042 N17 C043 C031 133.5(10)
N16 C031 C043 N17 52.1(11)
C030 C031 C043 N17 176.2(8)
C025 N8 C044 C028 -92.0(12)
N9 C028 C044 N8 67.1(10)
C070 C028 C044 N8 -171.5(9)
C054 C028 C044 N8 -52.4(13)
C027 N4 C046 C061 -95.6(11)
C027 N4 C046 C071 141.5(11)
C028 N9 C047 O5 8.2(16)
C028 N9 C047 N10 -175.1(9)
C056 N10 C047 O5 -8.5(15)
C056 N10 C047 N9 174.6(8)
O9 C042 N18 C063 -8.2(17)
N17 C042 N18 C063 174.6(12)
C038 N6 C049 C060 137.2(11)
C038 N6 C049 C062 -100.0(11)
C027 N3 C050 C010 77.1(12)
N2 C010 C050 N3 69.0(10)
C039 C010 C050 N3 -167.7(8)
C041 N12 C051 C056 69.8(11)
C041 N12 C051 C057 -53.3(12)
C041 N12 C051 C058 -171.7(8)
C51 C045 O10 C055 -23(2)
C52 C045 O10 C055 98(2)
C50 C045 O10 C055 -154.0(18)
C045 O10 C055 O1 -25(2)
C045 O10 C055 N2 153.7(11)
C010 N2 C055 O1 9.7(18)
C010 N2 C055 O10 -169.0(9)
C047 N10 C056 C051 -98.4(11)
N12 C051 C056 N10 61.6(11)
C057 C051 C056 N10 -173.4(8)
C058 C051 C056 N10 -52.1(12)
C031 C030 C059 C065 -62.8(12)
C031 C030 C059 C066 177.9(9)
N6 C049 C060 C068 -63.2(13)
C062 C049 C060 C068 177.4(10)
C038 N5 C061 C046 85.7(13)
N4 C046 C061 N5 57.0(13)
C071 C046 C061 N5 179.8(10)
C025 N7 C062 C049 84.8(12)
N6 C049 C062 N7 52.0(12)
C060 C049 C062 N7 173.0(9)
N11 C040 C064 C55 60.4(17)
C035 C040 C064 C55 -64.7(18)
N11 C040 C064 C54 -61.2(15)
C035 C040 C064 C54 173.7(13)
C049 C060 C068 C53 172.0(12)
C049 C060 C068 C072 -62.6(16)
